data_4107132
loop_
_publ_author_name
'Hayato Tsurugi'
'Teruhiko Saito'
'Hiromasa Tanahashi'
'John Arnold'
'Kazushi Mashima'

_publ_section_title
;
 Carbon Radical Generation by d0 Tantalum Complexes with \a-Diimine
 Ligands through Ligand-Centered Redox Processes
;
_journal_name_full 'Journal of the American Chemical Society'
_journal_page_first 18673
_journal_page_last 18683
_journal_paper_doi 10.1021/ja204665s
_journal_volume 133
_journal_year 2011
_chemical_formula_moiety 'C35 H44 Cl7 N2 Ta, C7 H8'
_chemical_formula_sum 'C42 H52 Cl7 N2 Ta'
_chemical_formula_weight 1013.96
_chemical_name_common 7b
_chemical_name_systematic
; 
 ? 
;
_space_group_IT_number 14
_symmetry_cell_setting monoclinic
_symmetry_Int_Tables_number 14
_symmetry_space_group_name_Hall '-P 2yn'
_symmetry_space_group_name_H-M 'P 1 21/n 1'
_atom_sites_solution_hydrogens geom
_atom_sites_solution_primary direct
_atom_sites_solution_secondary difmap
_audit_creation_method SHELXL-97
_cell_angle_alpha 90.00
_cell_angle_beta 111.360(3)
_cell_angle_gamma 90.00
_cell_formula_units_Z 4
_cell_length_a 13.951(5)
_cell_length_b 19.163(7)
_cell_length_c 17.893(7)
_cell_measurement_reflns_used 7386
_cell_measurement_temperature 113(2)
_cell_measurement_theta_max 27.47
_cell_measurement_theta_min 3.11
_cell_volume 4455(3)
_computing_cell_refinement CrystalClear
_computing_data_collection 'CrystalClear (Rigaku Inc., 2007)'
_computing_data_reduction CrystalClear
_computing_molecular_graphics 'CrystalStructure 4.0'
_computing_publication_material 'CrystalStructure 4.0 (Rigaku, 2010)'
_computing_structure_refinement 'SHELXL97 (Sheldrick, 2008)'
_computing_structure_solution 'SHELXS97 (Sheldrick, 2008)'
_diffrn_ambient_temperature 113(2)
_diffrn_detector_area_resol_mean 7.314
_diffrn_measured_fraction_theta_full 0.994
_diffrn_measured_fraction_theta_max 0.994
_diffrn_measurement_device_type 'Rigaku Mercury70'
_diffrn_measurement_method \w
_diffrn_radiation_monochromator graphite
_diffrn_radiation_source 'fine-focus sealed tube'
_diffrn_radiation_type MoK\a
_diffrn_radiation_wavelength 0.71075
_diffrn_reflns_av_R_equivalents 0.0833
_diffrn_reflns_av_sigmaI/netI 0.0825
_diffrn_reflns_limit_h_max 17
_diffrn_reflns_limit_h_min -17
_diffrn_reflns_limit_k_max 23
_diffrn_reflns_limit_k_min -23
_diffrn_reflns_limit_l_max 22
_diffrn_reflns_limit_l_min -22
_diffrn_reflns_number 39081
_diffrn_reflns_theta_full 26.45
_diffrn_reflns_theta_max 26.45
_diffrn_reflns_theta_min 3.11
_exptl_absorpt_coefficient_mu 2.918
_exptl_absorpt_correction_T_max 0.5930
_exptl_absorpt_correction_T_min 0.5930
_exptl_absorpt_correction_type multi-scan
_exptl_absorpt_process_details 'REQAB (Rigaku, 1998)'
_exptl_crystal_colour yellow
_exptl_crystal_density_diffrn 1.512
_exptl_crystal_description block
_exptl_crystal_F_000 2040
_exptl_crystal_size_max 0.20
_exptl_crystal_size_mid 0.20
_exptl_crystal_size_min 0.20
_refine_diff_density_max 2.938
_refine_diff_density_min -1.771
_refine_diff_density_rms 0.302
_refine_ls_extinction_method none
_refine_ls_goodness_of_fit_ref 1.181
_refine_ls_hydrogen_treatment constr
_refine_ls_matrix_type full
_refine_ls_number_parameters 469
_refine_ls_number_reflns 9118
_refine_ls_number_restraints 0
_refine_ls_restrained_S_all 1.181
_refine_ls_R_factor_all 0.0864
_refine_ls_R_factor_gt 0.0522
_refine_ls_shift/su_max 0.001
_refine_ls_shift/su_mean 0.000
_refine_ls_structure_factor_coef Fsqd
_refine_ls_weighting_details 'calc w=1/[\s^2^(Fo^2^)+(0.0771P)^2^+0.0000P] where P=(Fo^2^+2Fc^2^)/3'
_refine_ls_weighting_scheme calc
_refine_ls_wR_factor_gt 0.1216
_refine_ls_wR_factor_ref 0.1689
_reflns_number_gt 6572
_reflns_number_total 9118
_reflns_threshold_expression >2sigma(I)
_cod_data_source_file ja204665s_si_002_3.cif
_cod_data_source_block 7b
_cod_database_code 4107132

loop_
_symmetry_equiv_pos_as_xyz
'x, y, z'
'-x+1/2, y+1/2, -z+1/2'
'-x, -y, -z'
'x-1/2, -y-1/2, z-1/2'

loop_
_atom_site_label
_atom_site_type_symbol
_atom_site_fract_x
_atom_site_fract_y
_atom_site_fract_z
_atom_site_U_iso_or_equiv
_atom_site_adp_type
_atom_site_occupancy
_atom_site_symmetry_multiplicity
_atom_site_calc_flag
_atom_site_refinement_flags
Ta1 Ta 0.70698(2) 0.143685(15) 0.916723(17) 0.02027(13) Uani 1 1 d .
Cl1 Cl 0.84329(14) 0.10993(10) 0.87956(11) 0.0278(4) Uani 1 1 d .
Cl2 Cl 0.63445(15) 0.19953(10) 0.79102(11) 0.0279(4) Uani 1 1 d .
Cl3 Cl 0.55333(14) 0.17633(10) 0.93785(12) 0.0275(4) Uani 1 1 d .
Cl4 Cl 0.64901(16) 0.03008(9) 0.89759(12) 0.0335(5) Uani 1 1 d .
Cl5 Cl 1.06796(16) 0.44353(11) 1.14080(13) 0.0390(5) Uani 1 1 d .
Cl6 Cl 0.87052(18) 0.47987(11) 1.02234(13) 0.0440(6) Uani 1 1 d .
Cl7 Cl 0.89791(19) 0.47356(11) 1.18949(14) 0.0470(6) Uani 1 1 d .
N1 N 0.7566(4) 0.2614(3) 0.9579(3) 0.0177(13) Uani 1 1 d .
N2 N 0.7833(5) 0.1433(3) 1.0336(4) 0.0184(13) Uani 1 1 d .
C1 C 0.7743(5) 0.2696(4) 1.0334(4) 0.0176(15) Uani 1 1 d .
C2 C 0.7811(5) 0.2041(4) 1.0812(4) 0.0218(16) Uani 1 1 d .
H2A H 0.8442 0.2053 1.1301 0.026 Uiso 1 1 calc R
H2B H 0.7210 0.2012 1.0981 0.026 Uiso 1 1 calc R
C3 C 0.7923(5) 0.3383(4) 1.0807(4) 0.0231(17) Uani 1 1 d .
H3 H 0.7504 0.3755 1.0442 0.028 Uiso 1 1 calc R
C4 C 0.9073(6) 0.3571(3) 1.1042(4) 0.0222(16) Uani 1 1 d .
H4A H 0.9466 0.3330 1.1551 0.027 Uiso 1 1 calc R
H4B H 0.9313 0.3385 1.0624 0.027 Uiso 1 1 calc R
C5 C 0.9332(6) 0.4341(4) 1.1147(4) 0.0281(18) Uani 1 1 d .
C6 C 0.7546(6) 0.3303(4) 1.1493(4) 0.0231(16) Uani 1 1 d .
C7 C 0.6476(6) 0.3327(4) 1.1316(5) 0.0289(18) Uani 1 1 d .
H7 H 0.6021 0.3433 1.0787 0.035 Uiso 1 1 calc R
C8 C 0.6082(6) 0.3193(4) 1.1918(5) 0.033(2) Uani 1 1 d .
H8 H 0.5358 0.3194 1.1788 0.039 Uiso 1 1 calc R
C9 C 0.6723(6) 0.3060(4) 1.2690(5) 0.035(2) Uani 1 1 d .
H9 H 0.6452 0.2975 1.3097 0.042 Uiso 1 1 calc R
C10 C 0.7784(6) 0.3054(4) 1.2866(5) 0.0308(19) Uani 1 1 d .
H10 H 0.8237 0.2967 1.3401 0.037 Uiso 1 1 calc R
C11 C 0.8184(6) 0.3171(4) 1.2284(4) 0.0249(17) Uani 1 1 d .
H11 H 0.8909 0.3163 1.2422 0.030 Uiso 1 1 calc R
C12 C 0.7540(5) 0.3216(4) 0.9071(4) 0.0198(15) Uani 1 1 d .
C13 C 0.8395(6) 0.3312(4) 0.8826(4) 0.0227(16) Uani 1 1 d .
C14 C 0.8354(6) 0.3872(4) 0.8314(5) 0.0266(17) Uani 1 1 d .
H14 H 0.8917 0.3952 0.8146 0.032 Uiso 1 1 calc R
C15 C 0.7511(6) 0.4311(4) 0.8049(4) 0.0297(18) Uani 1 1 d .
H15 H 0.7489 0.4677 0.7685 0.036 Uiso 1 1 calc R
C16 C 0.6696(6) 0.4221(4) 0.8310(4) 0.0271(17) Uani 1 1 d .
H16 H 0.6141 0.4543 0.8146 0.033 Uiso 1 1 calc R
C17 C 0.6677(6) 0.3667(4) 0.8805(5) 0.0252(17) Uani 1 1 d .
C18 C 0.9348(6) 0.2859(4) 0.9073(4) 0.0259(17) Uani 1 1 d .
H18 H 0.9279 0.2490 0.9445 0.031 Uiso 1 1 calc R
C19 C 0.9436(7) 0.2499(4) 0.8334(5) 0.037(2) Uani 1 1 d .
H19A H 0.9490 0.2853 0.7956 0.044 Uiso 1 1 calc R
H19B H 0.8824 0.2212 0.8073 0.044 Uiso 1 1 calc R
H19C H 1.0050 0.2203 0.8500 0.044 Uiso 1 1 calc R
C20 C 1.0344(6) 0.3266(4) 0.9505(5) 0.0318(19) Uani 1 1 d .
H20A H 1.0303 0.3490 0.9985 0.038 Uiso 1 1 calc R
H20B H 1.0435 0.3623 0.9144 0.038 Uiso 1 1 calc R
H20C H 1.0930 0.2944 0.9662 0.038 Uiso 1 1 calc R
C21 C 0.5738(6) 0.3606(4) 0.9033(4) 0.0232(17) Uani 1 1 d .
H21 H 0.5865 0.3224 0.9438 0.028 Uiso 1 1 calc R
C22 C 0.4779(6) 0.3411(4) 0.8301(5) 0.0317(19) Uani 1 1 d .
H22A H 0.4898 0.2966 0.8078 0.038 Uiso 1 1 calc R
H22B H 0.4645 0.3777 0.7892 0.038 Uiso 1 1 calc R
H22C H 0.4185 0.3367 0.8466 0.038 Uiso 1 1 calc R
C23 C 0.5541(6) 0.4284(4) 0.9414(5) 0.0328(19) Uani 1 1 d .
H23A H 0.4847 0.4273 0.9431 0.039 Uiso 1 1 calc R
H23B H 0.5603 0.4684 0.9093 0.039 Uiso 1 1 calc R
H23C H 0.6049 0.4327 0.9961 0.039 Uiso 1 1 calc R
C24 C 0.8410(6) 0.0844(4) 1.0820(4) 0.0214(16) Uani 1 1 d .
C25 C 0.7891(6) 0.0392(4) 1.1164(5) 0.0263(17) Uani 1 1 d .
C26 C 0.8475(6) -0.0151(4) 1.1630(5) 0.034(2) Uani 1 1 d .
H26 H 0.8152 -0.0470 1.1870 0.041 Uiso 1 1 calc R
C27 C 0.9510(6) -0.0243(4) 1.1757(5) 0.0281(18) Uani 1 1 d .
H27 H 0.9878 -0.0627 1.2066 0.034 Uiso 1 1 calc R
C28 C 1.0005(6) 0.0226(4) 1.1431(4) 0.0217(16) Uani 1 1 d .
H28 H 1.0714 0.0163 1.1521 0.026 Uiso 1 1 calc R
C29 C 0.9473(6) 0.0792(3) 1.0969(4) 0.0212(16) Uani 1 1 d .
C30 C 1.0061(6) 0.1330(4) 1.0690(4) 0.0216(16) Uani 1 1 d .
H30 H 0.9550 0.1597 1.0240 0.026 Uiso 1 1 calc R
C31 C 1.0843(6) 0.1009(4) 1.0370(5) 0.0332(19) Uani 1 1 d .
H31A H 1.0487 0.0698 0.9920 0.040 Uiso 1 1 calc R
H31B H 1.1356 0.0743 1.0798 0.040 Uiso 1 1 calc R
H31C H 1.1187 0.1382 1.0188 0.040 Uiso 1 1 calc R
C32 C 1.0602(6) 0.1855(4) 1.1370(5) 0.0327(19) Uani 1 1 d .
H32A H 1.1092 0.1606 1.1829 0.039 Uiso 1 1 calc R
H32B H 1.0086 0.2088 1.1535 0.039 Uiso 1 1 calc R
H32C H 1.0969 0.2204 1.1176 0.039 Uiso 1 1 calc R
C33 C 0.6789(6) 0.0495(4) 1.1096(5) 0.0297(18) Uani 1 1 d .
H33 H 0.6461 0.0826 1.0641 0.036 Uiso 1 1 calc R
C34 C 0.6155(7) -0.0178(5) 1.0907(6) 0.049(3) Uani 1 1 d .
H34A H 0.5420 -0.0062 1.0694 0.059 Uiso 1 1 calc R
H34B H 0.6314 -0.0454 1.1399 0.059 Uiso 1 1 calc R
H34C H 0.6325 -0.0448 1.0507 0.059 Uiso 1 1 calc R
C35 C 0.6770(7) 0.0847(5) 1.1869(5) 0.048(2) Uani 1 1 d .
H35A H 0.7126 0.1298 1.1943 0.058 Uiso 1 1 calc R
H35B H 0.7118 0.0546 1.2331 0.058 Uiso 1 1 calc R
H35C H 0.6056 0.0921 1.1821 0.058 Uiso 1 1 calc R
C36 C 0.8594(9) 0.3294(5) 0.5431(7) 0.064(3) Uani 1 1 d .
H36A H 0.9157 0.3476 0.5899 0.077 Uiso 1 1 calc R
H36B H 0.7977 0.3580 0.5333 0.077 Uiso 1 1 calc R
H36C H 0.8793 0.3311 0.4959 0.077 Uiso 1 1 calc R
C37 C 0.8366(7) 0.2534(5) 0.5590(6) 0.046(2) Uani 1 1 d .
C38 C 0.8488(7) 0.1988(5) 0.5120(6) 0.048(2) Uani 1 1 d .
H38 H 0.8709 0.2089 0.4689 0.058 Uiso 1 1 calc R
C39 C 0.8297(8) 0.1304(5) 0.5263(6) 0.049(3) Uani 1 1 d .
H39 H 0.8375 0.0939 0.4931 0.059 Uiso 1 1 calc R
C40 C 0.7991(6) 0.1162(5) 0.5895(5) 0.045(2) Uani 1 1 d .
H40 H 0.7851 0.0693 0.5997 0.054 Uiso 1 1 calc R
C41 C 0.7883(7) 0.1687(5) 0.6384(5) 0.042(2) Uani 1 1 d .
H41 H 0.7681 0.1578 0.6824 0.050 Uiso 1 1 calc R
C42 C 0.8069(7) 0.2376(5) 0.6235(5) 0.040(2) Uani 1 1 d .
H42 H 0.7994 0.2738 0.6572 0.048 Uiso 1 1 calc R

loop_
_atom_site_aniso_label
_atom_site_aniso_U_11
_atom_site_aniso_U_22
_atom_site_aniso_U_33
_atom_site_aniso_U_23
_atom_site_aniso_U_13
_atom_site_aniso_U_12
Ta1 0.0196(2) 0.01755(19) 0.02169(19) -0.00071(12) 0.00522(14) -0.00116(12)
Cl1 0.0268(10) 0.0296(10) 0.0287(10) -0.0048(8) 0.0121(8) 0.0033(8)
Cl2 0.0296(11) 0.0262(10) 0.0220(9) 0.0010(8) 0.0022(8) -0.0008(8)
Cl3 0.0180(10) 0.0271(10) 0.0381(11) 0.0019(8) 0.0109(9) -0.0009(8)
Cl4 0.0359(12) 0.0203(10) 0.0430(12) -0.0046(8) 0.0128(10) -0.0077(8)
Cl5 0.0325(12) 0.0376(12) 0.0445(13) -0.0015(10) 0.0111(10) -0.0124(9)
Cl6 0.0527(15) 0.0306(11) 0.0397(13) 0.0094(9) 0.0062(11) -0.0087(10)
Cl7 0.0658(16) 0.0348(12) 0.0527(14) -0.0182(10) 0.0364(13) -0.0141(11)
N1 0.017(3) 0.016(3) 0.018(3) 0.001(2) 0.004(3) 0.000(2)
N2 0.018(3) 0.013(3) 0.026(3) 0.003(2) 0.009(3) -0.002(2)
C1 0.009(3) 0.022(4) 0.019(4) -0.002(3) 0.002(3) 0.002(3)
C2 0.020(4) 0.024(4) 0.021(4) -0.001(3) 0.007(3) 0.005(3)
C3 0.018(4) 0.022(4) 0.029(4) 0.003(3) 0.008(4) 0.000(3)
C4 0.024(4) 0.021(4) 0.022(4) -0.003(3) 0.008(3) -0.003(3)
C5 0.035(5) 0.023(4) 0.029(4) 0.001(3) 0.015(4) 0.000(3)
C6 0.023(4) 0.020(4) 0.027(4) -0.003(3) 0.011(3) -0.001(3)
C7 0.026(5) 0.029(4) 0.030(4) -0.007(3) 0.007(4) -0.003(3)
C8 0.019(4) 0.045(5) 0.039(5) -0.009(4) 0.016(4) -0.010(4)
C9 0.035(5) 0.039(5) 0.039(5) -0.001(4) 0.024(4) -0.006(4)
C10 0.028(5) 0.038(5) 0.027(4) 0.002(4) 0.011(4) 0.006(4)
C11 0.023(4) 0.022(4) 0.032(4) -0.004(3) 0.012(4) -0.001(3)
C12 0.020(4) 0.019(4) 0.025(4) 0.000(3) 0.013(3) -0.004(3)
C13 0.024(4) 0.016(4) 0.029(4) -0.005(3) 0.010(3) -0.003(3)
C14 0.023(4) 0.026(4) 0.033(4) 0.005(3) 0.012(4) -0.005(3)
C15 0.038(5) 0.024(4) 0.024(4) 0.004(3) 0.008(4) -0.008(4)
C16 0.030(5) 0.023(4) 0.024(4) 0.005(3) 0.003(3) 0.002(3)
C17 0.024(4) 0.030(4) 0.020(4) 0.004(3) 0.006(3) -0.001(3)
C18 0.020(4) 0.029(4) 0.033(4) 0.000(3) 0.014(4) -0.001(3)
C19 0.045(6) 0.039(5) 0.034(5) -0.001(4) 0.024(4) 0.006(4)
C20 0.025(5) 0.044(5) 0.029(4) 0.005(4) 0.013(4) 0.001(4)
C21 0.022(4) 0.020(4) 0.022(4) 0.001(3) 0.002(3) 0.004(3)
C22 0.031(5) 0.029(4) 0.035(5) 0.004(4) 0.012(4) 0.000(4)
C23 0.029(5) 0.033(5) 0.035(5) -0.011(4) 0.009(4) 0.000(4)
C24 0.025(4) 0.020(4) 0.016(4) -0.001(3) 0.003(3) 0.005(3)
C25 0.027(4) 0.022(4) 0.026(4) 0.008(3) 0.006(3) -0.001(3)
C26 0.036(5) 0.025(4) 0.038(5) 0.001(4) 0.008(4) -0.005(4)
C27 0.034(5) 0.018(4) 0.029(4) -0.001(3) 0.007(4) -0.001(3)
C28 0.025(4) 0.021(4) 0.016(4) -0.007(3) 0.004(3) -0.005(3)
C29 0.032(4) 0.017(4) 0.014(3) -0.006(3) 0.007(3) 0.005(3)
C30 0.020(4) 0.027(4) 0.014(4) 0.001(3) 0.002(3) -0.001(3)
C31 0.027(5) 0.045(5) 0.029(4) -0.009(4) 0.012(4) -0.003(4)
C32 0.029(5) 0.032(5) 0.031(5) -0.004(4) 0.004(4) 0.004(4)
C33 0.027(5) 0.018(4) 0.045(5) 0.008(3) 0.013(4) -0.004(3)
C34 0.037(5) 0.038(5) 0.072(7) 0.021(5) 0.019(5) 0.002(4)
C35 0.054(6) 0.041(5) 0.058(6) 0.018(5) 0.030(5) 0.007(5)
C36 0.068(8) 0.043(6) 0.100(9) 0.003(6) 0.052(7) 0.006(6)
C37 0.041(6) 0.041(5) 0.061(6) 0.002(5) 0.025(5) 0.006(4)
C38 0.045(6) 0.061(7) 0.046(6) 0.005(5) 0.025(5) 0.012(5)
C39 0.056(7) 0.040(6) 0.057(7) -0.007(5) 0.028(6) 0.000(5)
C40 0.033(6) 0.037(5) 0.055(7) 0.005(5) 0.005(5) -0.001(4)
C41 0.034(5) 0.056(6) 0.034(5) -0.008(4) 0.009(4) -0.008(5)
C42 0.040(6) 0.040(5) 0.040(5) -0.013(4) 0.013(4) -0.005(4)

loop_
_atom_type_symbol
_atom_type_description
_atom_type_scat_dispersion_real
_atom_type_scat_dispersion_imag
_atom_type_scat_source
C C 0.0033 0.0016 'International Tables Vol C Tables 4.2.6.8 and 6.1.1.4'
H H 0.0000 0.0000 'International Tables Vol C Tables 4.2.6.8 and 6.1.1.4'
Cl Cl 0.1484 0.1585 'International Tables Vol C Tables 4.2.6.8 and 6.1.1.4'
N N 0.0061 0.0033 'International Tables Vol C Tables 4.2.6.8 and 6.1.1.4'
Ta Ta -0.7052 6.5227 'International Tables Vol C Tables 4.2.6.8 and 6.1.1.4'

loop_
_geom_angle_atom_site_label_1
_geom_angle_atom_site_label_2
_geom_angle_atom_site_label_3
_geom_angle
N2 Ta1 Cl4 100.27(16)
N2 Ta1 Cl1 96.91(18)
Cl4 Ta1 Cl1 88.51(7)
N2 Ta1 Cl2 153.06(15)
Cl4 Ta1 Cl2 106.34(7)
Cl1 Ta1 Cl2 88.00(7)
N2 Ta1 Cl3 90.13(18)
Cl4 Ta1 Cl3 89.10(7)
Cl1 Ta1 Cl3 172.86(7)
Cl2 Ta1 Cl3 86.23(7)
N2 Ta1 N1 72.2(2)
Cl4 Ta1 N1 169.06(14)
Cl1 Ta1 N1 100.08(14)
Cl2 Ta1 N1 80.91(14)
Cl3 Ta1 N1 83.14(14)
C1 N1 C12 120.4(6)
C1 N1 Ta1 111.2(4)
C12 N1 Ta1 127.8(4)
C2 N2 C24 113.3(6)
C2 N2 Ta1 120.1(4)
C24 N2 Ta1 126.6(4)
N1 C1 C2 116.2(6)
N1 C1 C3 127.8(6)
C2 C1 C3 116.0(6)
N2 C2 C1 110.3(5)
N2 C2 H2A 109.6
C1 C2 H2A 109.6
N2 C2 H2B 109.6
C1 C2 H2B 109.6
H2A C2 H2B 108.1
C6 C3 C1 109.0(6)
C6 C3 C4 116.0(6)
C1 C3 C4 107.1(5)
C6 C3 H3 108.2
C1 C3 H3 108.2
C4 C3 H3 108.2
C5 C4 C3 116.0(6)
C5 C4 H4A 108.3
C3 C4 H4A 108.3
C5 C4 H4B 108.3
C3 C4 H4B 108.3
H4A C4 H4B 107.4
C4 C5 Cl7 113.2(5)
C4 C5 Cl5 108.3(5)
Cl7 C5 Cl5 108.7(4)
C4 C5 Cl6 110.3(5)
Cl7 C5 Cl6 108.3(4)
Cl5 C5 Cl6 107.9(4)
C11 C6 C7 117.7(7)
C11 C6 C3 124.3(7)
C7 C6 C3 117.9(7)
C8 C7 C6 120.1(8)
C8 C7 H7 119.9
C6 C7 H7 119.9
C9 C8 C7 121.0(7)
C9 C8 H8 119.5
C7 C8 H8 119.5
C8 C9 C10 118.6(7)
C8 C9 H9 120.7
C10 C9 H9 120.7
C11 C10 C9 121.3(8)
C11 C10 H10 119.4
C9 C10 H10 119.4
C10 C11 C6 121.2(7)
C10 C11 H11 119.4
C6 C11 H11 119.4
C17 C12 C13 121.5(6)
C17 C12 N1 121.1(6)
C13 C12 N1 117.4(6)
C14 C13 C12 117.5(7)
C14 C13 C18 117.0(7)
C12 C13 C18 125.5(7)
C15 C14 C13 121.3(7)
C15 C14 H14 119.4
C13 C14 H14 119.4
C14 C15 C16 120.5(7)
C14 C15 H15 119.8
C16 C15 H15 119.8
C15 C16 C17 121.2(7)
C15 C16 H16 119.4
C17 C16 H16 119.4
C16 C17 C12 118.0(7)
C16 C17 C21 116.8(7)
C12 C17 C21 125.1(6)
C13 C18 C20 113.3(6)
C13 C18 C19 110.0(6)
C20 C18 C19 108.7(6)
C13 C18 H18 108.2
C20 C18 H18 108.2
C19 C18 H18 108.2
C18 C19 H19A 109.5
C18 C19 H19B 109.5
H19A C19 H19B 109.5
C18 C19 H19C 109.5
H19A C19 H19C 109.5
H19B C19 H19C 109.5
C18 C20 H20A 109.5
C18 C20 H20B 109.5
H20A C20 H20B 109.5
C18 C20 H20C 109.5
H20A C20 H20C 109.5
H20B C20 H20C 109.5
C17 C21 C22 111.1(6)
C17 C21 C23 111.4(6)
C22 C21 C23 110.0(6)
C17 C21 H21 108.1
C22 C21 H21 108.1
C23 C21 H21 108.1
C21 C22 H22A 109.5
C21 C22 H22B 109.5
H22A C22 H22B 109.5
C21 C22 H22C 109.5
H22A C22 H22C 109.5
H22B C22 H22C 109.5
C21 C23 H23A 109.5
C21 C23 H23B 109.5
H23A C23 H23B 109.5
C21 C23 H23C 109.5
H23A C23 H23C 109.5
H23B C23 H23C 109.5
C25 C24 C29 123.2(7)
C25 C24 N2 118.1(6)
C29 C24 N2 118.5(6)
C26 C25 C24 116.1(7)
C26 C25 C33 120.0(7)
C24 C25 C33 123.8(6)
C27 C26 C25 122.4(8)
C27 C26 H26 118.8
C25 C26 H26 118.8
C28 C27 C26 119.8(7)
C28 C27 H27 120.1
C26 C27 H27 120.1
C27 C28 C29 120.9(7)
C27 C28 H28 119.6
C29 C28 H28 119.6
C28 C29 C24 117.4(7)
C28 C29 C30 119.2(7)
C24 C29 C30 123.3(6)
C29 C30 C31 113.4(6)
C29 C30 C32 110.5(6)
C31 C30 C32 110.2(6)
C29 C30 H30 107.5
C31 C30 H30 107.5
C32 C30 H30 107.5
C30 C31 H31A 109.5
C30 C31 H31B 109.5
H31A C31 H31B 109.5
C30 C31 H31C 109.5
H31A C31 H31C 109.5
H31B C31 H31C 109.5
C30 C32 H32A 109.5
C30 C32 H32B 109.5
H32A C32 H32B 109.5
C30 C32 H32C 109.5
H32A C32 H32C 109.5
H32B C32 H32C 109.5
C25 C33 C34 113.4(7)
C25 C33 C35 109.4(7)
C34 C33 C35 111.6(7)
C25 C33 H33 107.4
C34 C33 H33 107.4
C35 C33 H33 107.4
C33 C34 H34A 109.5
C33 C34 H34B 109.5
H34A C34 H34B 109.5
C33 C34 H34C 109.5
H34A C34 H34C 109.5
H34B C34 H34C 109.5
C33 C35 H35A 109.5
C33 C35 H35B 109.5
H35A C35 H35B 109.5
C33 C35 H35C 109.5
H35A C35 H35C 109.5
H35B C35 H35C 109.5
C37 C36 H36A 109.5
C37 C36 H36B 109.5
H36A C36 H36B 109.5
C37 C36 H36C 109.5
H36A C36 H36C 109.5
H36B C36 H36C 109.5
C38 C37 C42 118.4(9)
C38 C37 C36 121.4(9)
C42 C37 C36 120.2(9)
C39 C38 C37 121.9(9)
C39 C38 H38 119.1
C37 C38 H38 119.1
C40 C39 C38 118.7(9)
C40 C39 H39 120.7
C38 C39 H39 120.7
C39 C40 C41 121.1(9)
C39 C40 H40 119.4
C41 C40 H40 119.4
C40 C41 C42 120.0(9)
C40 C41 H41 120.0
C42 C41 H41 120.0
C41 C42 C37 119.9(8)
C41 C42 H42 120.0
C37 C42 H42 120.0

loop_
_geom_bond_atom_site_label_1
_geom_bond_atom_site_label_2
_geom_bond_distance
Ta1 N2 1.971(6)
Ta1 Cl4 2.304(2)
Ta1 Cl1 2.3234(19)
Ta1 Cl2 2.3600(19)
Ta1 Cl3 2.392(2)
Ta1 N1 2.395(6)
Cl5 C5 1.773(8)
Cl6 C5 1.793(8)
Cl7 C5 1.755(8)
N1 C1 1.291(8)
N1 C12 1.461(8)
N2 C2 1.451(9)
N2 C24 1.471(8)
C1 C2 1.504(10)
C1 C3 1.535(10)
C2 H2A 0.9900
C2 H2B 0.9900
C3 C6 1.507(10)
C3 C4 1.546(10)
C3 H3 1.0000
C4 C5 1.515(10)
C4 H4A 0.9900
C4 H4B 0.9900
C6 C11 1.394(10)
C6 C7 1.410(10)
C7 C8 1.400(10)
C7 H7 0.9500
C8 C9 1.368(11)
C8 H8 0.9500
C9 C10 1.397(11)
C9 H9 0.9500
C10 C11 1.367(10)
C10 H10 0.9500
C11 H11 0.9500
C12 C17 1.416(10)
C12 C13 1.425(10)
C13 C14 1.398(10)
C13 C18 1.512(10)
C14 C15 1.382(11)
C14 H14 0.9500
C15 C16 1.388(10)
C15 H15 0.9500
C16 C17 1.389(10)
C16 H16 0.9500
C17 C21 1.512(11)
C18 C20 1.534(10)
C18 C19 1.537(10)
C18 H18 1.0000
C19 H19A 0.9800
C19 H19B 0.9800
C19 H19C 0.9800
C20 H20A 0.9800
C20 H20B 0.9800
C20 H20C 0.9800
C21 C22 1.538(10)
C21 C23 1.539(10)
C21 H21 1.0000
C22 H22A 0.9800
C22 H22B 0.9800
C22 H22C 0.9800
C23 H23A 0.9800
C23 H23B 0.9800
C23 H23C 0.9800
C24 C25 1.406(10)
C24 C29 1.411(10)
C25 C26 1.397(10)
C25 C33 1.511(11)
C26 C27 1.390(11)
C26 H26 0.9500
C27 C28 1.385(10)
C27 H27 0.9500
C28 C29 1.401(10)
C28 H28 0.9500
C29 C30 1.511(10)
C30 C31 1.533(10)
C30 C32 1.548(10)
C30 H30 1.0000
C31 H31A 0.9800
C31 H31B 0.9800
C31 H31C 0.9800
C32 H32A 0.9800
C32 H32B 0.9800
C32 H32C 0.9800
C33 C34 1.530(11)
C33 C35 1.548(12)
C33 H33 1.0000
C34 H34A 0.9800
C34 H34B 0.9800
C34 H34C 0.9800
C35 H35A 0.9800
C35 H35B 0.9800
C35 H35C 0.9800
C36 C37 1.540(13)
C36 H36A 0.9800
C36 H36B 0.9800
C36 H36C 0.9800
C37 C38 1.391(12)
C37 C42 1.394(12)
C38 C39 1.381(13)
C38 H38 0.9500
C39 C40 1.373(12)
C39 H39 0.9500
C40 C41 1.377(13)
C40 H40 0.9500
C41 C42 1.390(12)
C41 H41 0.9500
C42 H42 0.9500

loop_
_geom_torsion_atom_site_label_1
_geom_torsion_atom_site_label_2
_geom_torsion_atom_site_label_3
_geom_torsion_atom_site_label_4
_geom_torsion
N2 Ta1 N1 C1 -22.2(5)
Cl4 Ta1 N1 C1 25.1(11)
Cl1 Ta1 N1 C1 -116.2(4)
Cl2 Ta1 N1 C1 157.4(5)
Cl3 Ta1 N1 C1 70.2(4)
N2 Ta1 N1 C12 167.0(6)
Cl4 Ta1 N1 C12 -145.7(6)
Cl1 Ta1 N1 C12 73.0(5)
Cl2 Ta1 N1 C12 -13.3(5)
Cl3 Ta1 N1 C12 -100.6(5)
Cl4 Ta1 N2 C2 -142.5(5)
Cl1 Ta1 N2 C2 127.8(5)
Cl2 Ta1 N2 C2 28.5(8)
Cl3 Ta1 N2 C2 -53.4(5)
N1 Ta1 N2 C2 29.4(5)
Cl4 Ta1 N2 C24 33.8(6)
Cl1 Ta1 N2 C24 -55.9(6)
Cl2 Ta1 N2 C24 -155.1(4)
Cl3 Ta1 N2 C24 122.9(6)
N1 Ta1 N2 C24 -154.3(6)
C12 N1 C1 C2 -176.8(6)
Ta1 N1 C1 C2 11.6(7)
C12 N1 C1 C3 1.3(10)
Ta1 N1 C1 C3 -170.3(5)
C24 N2 C2 C1 150.0(6)
Ta1 N2 C2 C1 -33.2(7)
N1 C1 C2 N2 9.7(8)
C3 C1 C2 N2 -168.6(6)
N1 C1 C3 C6 150.2(7)
C2 C1 C3 C6 -31.7(8)
N1 C1 C3 C4 -83.6(8)
C2 C1 C3 C4 94.5(7)
C6 C3 C4 C5 -86.0(8)
C1 C3 C4 C5 152.0(6)
C3 C4 C5 Cl7 59.7(8)
C3 C4 C5 Cl5 -179.7(5)
C3 C4 C5 Cl6 -61.8(7)
C1 C3 C6 C11 100.2(8)
C4 C3 C6 C11 -20.8(10)
C1 C3 C6 C7 -76.5(8)
C4 C3 C6 C7 162.6(7)
C11 C6 C7 C8 -2.5(11)
C3 C6 C7 C8 174.3(7)
C6 C7 C8 C9 2.2(12)
C7 C8 C9 C10 -0.6(12)
C8 C9 C10 C11 -0.5(12)
C9 C10 C11 C6 0.1(12)
C7 C6 C11 C10 1.4(11)
C3 C6 C11 C10 -175.2(7)
C1 N1 C12 C17 -76.6(9)
Ta1 N1 C12 C17 93.4(7)
C1 N1 C12 C13 106.0(8)
Ta1 N1 C12 C13 -84.0(7)
C17 C12 C13 C14 0.2(11)
N1 C12 C13 C14 177.6(6)
C17 C12 C13 C18 -179.9(7)
N1 C12 C13 C18 -2.5(11)
C12 C13 C14 C15 -0.7(11)
C18 C13 C14 C15 179.4(7)
C13 C14 C15 C16 2.4(12)
C14 C15 C16 C17 -3.6(12)
C15 C16 C17 C12 3.1(11)
C15 C16 C17 C21 -178.2(7)
C13 C12 C17 C16 -1.4(11)
N1 C12 C17 C16 -178.7(7)
C13 C12 C17 C21 180.0(7)
N1 C12 C17 C21 2.7(11)
C14 C13 C18 C20 58.7(9)
C12 C13 C18 C20 -121.2(8)
C14 C13 C18 C19 -63.2(9)
C12 C13 C18 C19 116.9(8)
C16 C17 C21 C22 68.3(8)
C12 C17 C21 C22 -113.1(8)
C16 C17 C21 C23 -54.8(9)
C12 C17 C21 C23 123.9(8)
C2 N2 C24 C25 84.8(8)
Ta1 N2 C24 C25 -91.7(7)
C2 N2 C24 C29 -90.1(7)
Ta1 N2 C24 C29 93.3(7)
C29 C24 C25 C26 -4.1(11)
N2 C24 C25 C26 -178.8(6)
C29 C24 C25 C33 171.9(7)
N2 C24 C25 C33 -2.8(11)
C24 C25 C26 C27 0.5(12)
C33 C25 C26 C27 -175.7(7)
C25 C26 C27 C28 1.7(12)
C26 C27 C28 C29 -0.4(11)
C27 C28 C29 C24 -3.0(10)
C27 C28 C29 C30 174.3(6)
C25 C24 C29 C28 5.4(10)
N2 C24 C29 C28 -179.9(6)
C25 C24 C29 C30 -171.8(7)
N2 C24 C29 C30 2.9(10)
C28 C29 C30 C31 43.6(9)
C24 C29 C30 C31 -139.3(7)
C28 C29 C30 C32 -80.7(8)
C24 C29 C30 C32 96.5(8)
C26 C25 C33 C34 -48.0(11)
C24 C25 C33 C34 136.1(8)
C26 C25 C33 C35 77.3(9)
C24 C25 C33 C35 -98.6(9)
C42 C37 C38 C39 1.8(15)
C36 C37 C38 C39 179.3(9)
C37 C38 C39 C40 -0.9(15)
C38 C39 C40 C41 -0.5(14)
C39 C40 C41 C42 1.0(14)
C40 C41 C42 C37 -0.1(14)
C38 C37 C42 C41 -1.3(14)
C36 C37 C42 C41 -178.8(9)
